data_1572767
loop_
_publ_author_name
'Zhang, Chonghe'
'Gilliard, Jr, Robert J'
'Cummins, Christopher C.'

_publ_section_title
;
 Arene extrusion as an approach to reductive elimination at boron:
 implication of carbene-ligated haloborylene as a transient reactive
 intermediate.
;
_journal_issue 43
_journal_name_full 'Chemical science'
_journal_page_first 17873
_journal_page_last 17880
_journal_paper_doi 10.1039/d4sc05524a
_journal_volume 15
_journal_year 2024
_chemical_formula_moiety 'C18 H23 B'
_chemical_formula_sum 'C18 H23 B'
_chemical_formula_weight 250.17
_space_group_crystal_system monoclinic
_space_group_IT_number 14
_space_group_name_Hall '-P 2ybc'
_space_group_name_H-M_alt 'P 1 21/c 1'
_atom_sites_solution_hydrogens geom
_audit_creation_date 2023-07-12
_audit_creation_method
;
Olex2 1.5
(compiled 2023.03.06 svn.rbb2c1857 for OlexSys, GUI svn.r6748)
;
_audit_update_record
;
2023-09-26 deposited with the CCDC.	2024-10-02 downloaded from the CCDC.
;
_cell_angle_alpha 90
_cell_angle_beta 91.674(2)
_cell_angle_gamma 90
_cell_formula_units_Z 4
_cell_length_a 8.7528(3)
_cell_length_b 10.9747(3)
_cell_length_c 15.4186(6)
_cell_measurement_reflns_used 9188
_cell_measurement_temperature 100.00
_cell_measurement_theta_max 24.724
_cell_measurement_theta_min 2.279
_cell_volume 1480.47(9)
_computing_cell_refinement 'SAINT V8.38A (Bruker, 2018)'
_computing_data_reduction 'SAINT V8.38A (Bruker, 2018)'
_computing_molecular_graphics 'Olex2 1.5 (Dolomanov et al., 2009)'
_computing_publication_material 'Olex2 1.5 (Dolomanov et al., 2009)'
_computing_structure_refinement 'XL  (Sheldrick, 2008)'
_computing_structure_solution 'SHELXT 2014/5 (Sheldrick, 2014)'
_diffrn_ambient_temperature 100.00
_diffrn_measured_fraction_theta_full 1.000
_diffrn_measured_fraction_theta_max 0.998
_diffrn_measurement_device_type 'Bruker APEX-II CCD'
_diffrn_measurement_method '\f and \w scans'
_diffrn_radiation_type MoK\a
_diffrn_radiation_wavelength 0.71073
_diffrn_reflns_av_R_equivalents 0.1677
_diffrn_reflns_av_unetI/netI 0.0539
_diffrn_reflns_Laue_measured_fraction_full 1.000
_diffrn_reflns_Laue_measured_fraction_max 0.998
_diffrn_reflns_limit_h_max 11
_diffrn_reflns_limit_h_min -11
_diffrn_reflns_limit_k_max 14
_diffrn_reflns_limit_k_min -14
_diffrn_reflns_limit_l_max 20
_diffrn_reflns_limit_l_min -20
_diffrn_reflns_number 36806
_diffrn_reflns_point_group_measured_fraction_full 1.000
_diffrn_reflns_point_group_measured_fraction_max 0.998
_diffrn_reflns_theta_full 25.242
_diffrn_reflns_theta_max 27.600
_diffrn_reflns_theta_min 2.278
_diffrn_source_current 1.4
_diffrn_source_power 0.07
_diffrn_source_voltage 50.0
_diffrn_standards_number 0
_exptl_absorpt_coefficient_mu 0.062
_exptl_absorpt_correction_T_max 0.7451
_exptl_absorpt_correction_T_min 0.7026
_exptl_absorpt_correction_type multi-scan
_exptl_absorpt_process_details
;
SADABS-2016/2 (Bruker,2016/2) was used for absorption correction.
wR2(int) was 0.1322 before and 0.0552 after correction.
The Ratio of minimum to maximum transmission is 0.9430.
The \l/2 correction factor is Not present.
;
_exptl_crystal_colour colourless
_exptl_crystal_colour_primary colourless
_exptl_crystal_density_diffrn 1.122
_exptl_crystal_description block
_exptl_crystal_F_000 544
_exptl_crystal_size_max 0.067
_exptl_crystal_size_mid 0.045
_exptl_crystal_size_min 0.023
_refine_diff_density_max 0.484
_refine_diff_density_min -0.313
_refine_diff_density_rms 0.092
_refine_ls_extinction_method none
_refine_ls_goodness_of_fit_ref 1.066
_refine_ls_hydrogen_treatment constr
_refine_ls_matrix_type full
_refine_ls_number_parameters 178
_refine_ls_number_reflns 3433
_refine_ls_number_restraints 0
_refine_ls_restrained_S_all 1.066
_refine_ls_R_factor_all 0.0663
_refine_ls_R_factor_gt 0.0611
_refine_ls_shift/su_max 0.000
_refine_ls_shift/su_mean 0.000
_refine_ls_structure_factor_coef Fsqd
_refine_ls_weighting_details 'w=1/[\s^2^(Fo^2^)+(0.0844P)^2^+0.5197P] where P=(Fo^2^+2Fc^2^)/3'
_refine_ls_weighting_scheme calc
_refine_ls_wR_factor_gt 0.1507
_refine_ls_wR_factor_ref 0.1565
_reflns_Friedel_coverage 0.000
_reflns_number_gt 3023
_reflns_number_total 3433
_reflns_threshold_expression 'I > 2\s(I)'
_cod_data_source_file d4sc05524a3.cif
_cod_data_source_block 2Ph
_cod_depositor_comments 'Adding full bibliography for 1572763--1572772.cif.'
_cod_database_code 1572767
_shelx_shelxl_version_number 2016/6
_shelx_space_group_comment
;
The symmetry employed for this shelxl refinement is uniquely defined
by the following loop, which should always be used as a source of
symmetry information in preference to the above space-group names.
They are only intended as comments.
;
_shelx_estimated_absorpt_t_max 0.999
_shelx_estimated_absorpt_t_min 0.996
_olex2_refinement_description
;
1. Fixed Uiso
 At 1.2 times of:
  All C(H) groups
 At 1.5 times of:
  All C(H,H,H) groups
2.a Aromatic/amide H refined with riding coordinates:
 C18(H18), C17(H17), C14(H14), C16(H16), C15(H15)
2.b Idealised Me refined as rotating group:
 C9(H9A,H9B,H9C), C12(H12A,H12B,H12C), C7(H7A,H7B,H7C), C8(H8A,H8B,H8C),
 C11(H11A,H11B,H11C), C10(H10A,H10B,H10C)
;
_olex2_submission_special_instructions 'No special instructions were received'

loop_
_space_group_symop_operation_xyz
'x, y, z'
'-x, y+1/2, -z+1/2'
'-x, -y, -z'
'x, -y-1/2, z-1/2'

loop_
_atom_site_label
_atom_site_type_symbol
_atom_site_fract_x
_atom_site_fract_y
_atom_site_fract_z
_atom_site_U_iso_or_equiv
_atom_site_adp_type
_atom_site_occupancy
_atom_site_site_symmetry_order
_atom_site_calc_flag
_atom_site_refinement_flags_posn
_atom_site_refinement_flags_adp
_atom_site_refinement_flags_occupancy
_atom_site_disorder_assembly
_atom_site_disorder_group
C6 C 0.46210(13) 0.60256(10) 0.69778(7) 0.0183(3) Uani 1 1 d . . . . .
C5 C 0.36339(13) 0.69166(11) 0.64724(8) 0.0184(3) Uani 1 1 d . . . . .
C2 C 0.63532(13) 0.58788(11) 0.58294(7) 0.0189(3) Uani 1 1 d . . . . .
C3 C 0.61357(13) 0.72247(11) 0.60046(7) 0.0177(3) Uani 1 1 d . . . . .
C1 C 0.54899(13) 0.51898(11) 0.63898(8) 0.0198(3) Uani 1 1 d . . . . .
C4 C 0.44671(13) 0.75890(10) 0.59409(8) 0.0180(3) Uani 1 1 d . . . . .
C13 C 0.77569(13) 0.64421(12) 0.75844(8) 0.0211(3) Uani 1 1 d . . . . .
C9 C 0.73089(14) 0.80679(12) 0.56198(8) 0.0236(3) Uani 1 1 d . . . . .
H9A H 0.833845 0.776165 0.575996 0.035 Uiso 1 1 calc R U . . .
H9B H 0.719539 0.888721 0.586241 0.035 Uiso 1 1 calc R U . . .
H9C H 0.715111 0.809997 0.498836 0.035 Uiso 1 1 calc R U . . .
C12 C 0.40052(16) 0.54917(12) 0.78006(8) 0.0252(3) Uani 1 1 d . . . . .
H12A H 0.372691 0.615217 0.819349 0.038 Uiso 1 1 calc R U . . .
H12B H 0.478975 0.497909 0.808316 0.038 Uiso 1 1 calc R U . . .
H12C H 0.309944 0.499745 0.765870 0.038 Uiso 1 1 calc R U . . .
C7 C 0.55998(16) 0.38346(12) 0.65050(9) 0.0266(3) Uani 1 1 d . . . . .
H7A H 0.550907 0.363155 0.712032 0.040 Uiso 1 1 calc R U . . .
H7B H 0.658825 0.354904 0.630225 0.040 Uiso 1 1 calc R U . . .
H7C H 0.477368 0.343833 0.616778 0.040 Uiso 1 1 calc R U . . .
C8 C 0.75903(15) 0.53819(12) 0.52735(9) 0.0258(3) Uani 1 1 d . . . . .
H8A H 0.762209 0.585025 0.473313 0.039 Uiso 1 1 calc R U . . .
H8B H 0.737744 0.452480 0.513888 0.039 Uiso 1 1 calc R U . . .
H8C H 0.857817 0.544674 0.558593 0.039 Uiso 1 1 calc R U . . .
C11 C 0.19235(14) 0.68780(13) 0.65336(9) 0.0259(3) Uani 1 1 d . . . . .
H11A H 0.155820 0.605088 0.640742 0.039 Uiso 1 1 calc R U . . .
H11B H 0.146094 0.744761 0.611279 0.039 Uiso 1 1 calc R U . . .
H11C H 0.163643 0.711028 0.712055 0.039 Uiso 1 1 calc R U . . .
C10 C 0.39150(15) 0.85318(12) 0.53039(8) 0.0256(3) Uani 1 1 d . . . . .
H10A H 0.280111 0.860395 0.532805 0.038 Uiso 1 1 calc R U . . .
H10B H 0.419564 0.829028 0.471772 0.038 Uiso 1 1 calc R U . . .
H10C H 0.438697 0.931836 0.544891 0.038 Uiso 1 1 calc R U . . .
C18 C 0.84693(15) 0.75210(14) 0.78604(10) 0.0292(3) Uani 1 1 d . . . . .
H18 H 0.814297 0.827228 0.761132 0.035 Uiso 1 1 calc R U . . .
C17 C 0.96402(16) 0.75255(18) 0.84880(10) 0.0388(4) Uani 1 1 d . . . . .
H17 H 1.009416 0.827325 0.866867 0.047 Uiso 1 1 calc R U . . .
C14 C 0.82916(17) 0.53652(15) 0.79669(11) 0.0357(4) Uani 1 1 d . . . . .
H14 H 0.783724 0.461212 0.779871 0.043 Uiso 1 1 calc R U . . .
C16 C 1.01426(16) 0.64408(19) 0.88488(10) 0.0436(5) Uani 1 1 d . . . . .
H16 H 1.094817 0.643914 0.927534 0.052 Uiso 1 1 calc R U . . .
B1 B 0.63714(15) 0.65044(12) 0.69164(9) 0.0180(3) Uani 1 1 d . . . . .
C15 C 0.94776(18) 0.53701(19) 0.85904(11) 0.0468(5) Uani 1 1 d . . . . .
H15 H 0.982561 0.462332 0.883716 0.056 Uiso 1 1 calc R U . . .

loop_
_atom_site_aniso_label
_atom_site_aniso_U_11
_atom_site_aniso_U_22
_atom_site_aniso_U_33
_atom_site_aniso_U_23
_atom_site_aniso_U_13
_atom_site_aniso_U_12
C6 0.0166(5) 0.0191(5) 0.0192(5) -0.0004(4) -0.0007(4) -0.0012(4)
C5 0.0142(5) 0.0213(6) 0.0195(5) -0.0031(4) -0.0026(4) 0.0002(4)
C2 0.0161(5) 0.0219(6) 0.0185(5) -0.0024(4) -0.0027(4) 0.0003(4)
C3 0.0140(5) 0.0199(6) 0.0191(6) -0.0004(4) -0.0015(4) -0.0008(4)
C1 0.0186(6) 0.0196(6) 0.0208(6) -0.0019(4) -0.0036(4) -0.0002(4)
C4 0.0149(5) 0.0202(6) 0.0187(5) -0.0024(4) -0.0038(4) 0.0009(4)
C13 0.0138(5) 0.0297(7) 0.0197(6) -0.0014(5) -0.0009(4) 0.0028(4)
C9 0.0195(6) 0.0259(6) 0.0254(6) 0.0002(5) 0.0021(5) -0.0046(5)
C12 0.0281(7) 0.0249(6) 0.0228(6) 0.0023(5) 0.0023(5) -0.0042(5)
C7 0.0301(7) 0.0186(6) 0.0311(7) -0.0014(5) -0.0011(5) 0.0002(5)
C8 0.0215(6) 0.0293(7) 0.0265(6) -0.0042(5) 0.0021(5) 0.0040(5)
C11 0.0151(6) 0.0336(7) 0.0290(7) -0.0036(5) 0.0001(5) -0.0010(5)
C10 0.0244(6) 0.0284(7) 0.0236(6) 0.0040(5) -0.0061(5) 0.0027(5)
C18 0.0177(6) 0.0362(8) 0.0333(7) -0.0102(6) -0.0044(5) 0.0039(5)
C17 0.0169(7) 0.0650(11) 0.0344(8) -0.0211(7) -0.0036(6) -0.0001(6)
C14 0.0256(7) 0.0389(8) 0.0418(8) 0.0108(6) -0.0098(6) 0.0029(6)
C16 0.0145(6) 0.0898(14) 0.0263(7) 0.0020(8) -0.0058(5) 0.0049(7)
B1 0.0159(6) 0.0190(6) 0.0191(6) -0.0009(5) -0.0017(5) -0.0001(5)
C15 0.0255(8) 0.0666(12) 0.0475(10) 0.0233(8) -0.0107(7) 0.0078(7)

loop_
_atom_type_symbol
_atom_type_description
_atom_type_scat_dispersion_real
_atom_type_scat_dispersion_imag
_atom_type_scat_source
C C 0.0033 0.0016 'International Tables Vol C Tables 4.2.6.8 and 6.1.1.4'
H H 0.0000 0.0000 'International Tables Vol C Tables 4.2.6.8 and 6.1.1.4'
B B 0.0013 0.0007 'International Tables Vol C Tables 4.2.6.8 and 6.1.1.4'

loop_
_geom_angle_atom_site_label_1
_geom_angle_atom_site_label_2
_geom_angle_atom_site_label_3
_geom_angle
_geom_angle_site_symmetry_1
_geom_angle_site_symmetry_3
_geom_angle_publ_flag
C5 C6 C1 112.00(10) . . ?
C5 C6 C12 118.21(10) . . ?
C5 C6 B1 106.70(9) . . ?
C1 C6 C12 117.81(10) . . ?
C1 C6 B1 70.69(8) . . ?
C12 C6 B1 122.30(10) . . ?
C4 C5 C6 111.16(10) . . ?
C4 C5 C11 128.08(11) . . ?
C11 C5 C6 120.41(11) . . ?
C3 C2 B1 57.51(7) . . ?
C1 C2 C3 110.28(10) . . ?
C1 C2 C8 124.86(11) . . ?
C1 C2 B1 67.71(8) . . ?
C8 C2 C3 123.50(11) . . ?
C8 C2 B1 132.72(10) . . ?
C2 C3 C4 111.83(9) . . ?
C2 C3 C9 115.81(10) . . ?
C2 C3 B1 70.46(8) . . ?
C4 C3 C9 118.45(10) . . ?
C4 C3 B1 106.44(9) . . ?
C9 C3 B1 124.52(10) . . ?
C6 C1 B1 57.60(7) . . ?
C2 C1 C6 109.60(10) . . ?
C2 C1 C7 125.41(11) . . ?
C2 C1 B1 67.28(8) . . ?
C7 C1 C6 124.22(11) . . ?
C7 C1 B1 135.19(10) . . ?
C5 C4 C3 110.93(10) . . ?
C5 C4 C10 127.81(11) . . ?
C10 C4 C3 121.14(11) . . ?
C18 C13 B1 119.46(11) . . ?
C14 C13 C18 116.57(12) . . ?
C14 C13 B1 123.88(12) . . ?
C3 C9 H9A 109.5 . . ?
C3 C9 H9B 109.5 . . ?
C3 C9 H9C 109.5 . . ?
H9A C9 H9B 109.5 . . ?
H9A C9 H9C 109.5 . . ?
H9B C9 H9C 109.5 . . ?
C6 C12 H12A 109.5 . . ?
C6 C12 H12B 109.5 . . ?
C6 C12 H12C 109.5 . . ?
H12A C12 H12B 109.5 . . ?
H12A C12 H12C 109.5 . . ?
H12B C12 H12C 109.5 . . ?
C1 C7 H7A 109.5 . . ?
C1 C7 H7B 109.5 . . ?
C1 C7 H7C 109.5 . . ?
H7A C7 H7B 109.5 . . ?
H7A C7 H7C 109.5 . . ?
H7B C7 H7C 109.5 . . ?
C2 C8 H8A 109.5 . . ?
C2 C8 H8B 109.5 . . ?
C2 C8 H8C 109.5 . . ?
H8A C8 H8B 109.5 . . ?
H8A C8 H8C 109.5 . . ?
H8B C8 H8C 109.5 . . ?
C5 C11 H11A 109.5 . . ?
C5 C11 H11B 109.5 . . ?
C5 C11 H11C 109.5 . . ?
H11A C11 H11B 109.5 . . ?
H11A C11 H11C 109.5 . . ?
H11B C11 H11C 109.5 . . ?
C4 C10 H10A 109.5 . . ?
C4 C10 H10B 109.5 . . ?
C4 C10 H10C 109.5 . . ?
H10A C10 H10B 109.5 . . ?
H10A C10 H10C 109.5 . . ?
H10B C10 H10C 109.5 . . ?
C13 C18 H18 119.1 . . ?
C17 C18 C13 121.89(14) . . ?
C17 C18 H18 119.1 . . ?
C18 C17 H17 120.1 . . ?
C16 C17 C18 119.84(15) . . ?
C16 C17 H17 120.1 . . ?
C13 C14 H14 119.3 . . ?
C15 C14 C13 121.46(16) . . ?
C15 C14 H14 119.3 . . ?
C17 C16 H16 120.1 . . ?
C15 C16 C17 119.76(13) . . ?
C15 C16 H16 120.1 . . ?
C6 B1 C2 87.05(8) . . ?
C6 B1 C1 51.71(7) . . ?
C2 B1 C1 45.01(6) . . ?
C3 B1 C6 96.43(9) . . ?
C3 B1 C2 52.02(7) . . ?
C3 B1 C1 87.60(8) . . ?
C13 B1 C6 131.25(11) . . ?
C13 B1 C2 125.21(10) . . ?
C13 B1 C3 131.82(11) . . ?
C13 B1 C1 124.66(10) . . ?
C14 C15 H15 119.8 . . ?
C16 C15 C14 120.47(16) . . ?
C16 C15 H15 119.8 . . ?

loop_
_geom_bond_atom_site_label_1
_geom_bond_atom_site_label_2
_geom_bond_distance
_geom_bond_site_symmetry_2
_geom_bond_publ_flag
C6 C5 1.5068(16) . ?
C6 C1 1.5107(16) . ?
C6 C12 1.5110(16) . ?
C6 B1 1.6250(17) . ?
C5 C4 1.3352(17) . ?
C5 C11 1.5034(16) . ?
C2 C3 1.5146(16) . ?
C2 C1 1.3883(17) . ?
C2 C8 1.5029(17) . ?
C2 B1 1.8108(18) . ?
C3 C4 1.5147(16) . ?
C3 C9 1.5160(16) . ?
C3 B1 1.6207(17) . ?
C1 C7 1.5006(17) . ?
C1 B1 1.8164(18) . ?
C4 C10 1.4970(16) . ?
C13 C18 1.3987(19) . ?
C13 C14 1.3955(19) . ?
C13 B1 1.5695(17) . ?
C9 H9A 0.9800 . ?
C9 H9B 0.9800 . ?
C9 H9C 0.9800 . ?
C12 H12A 0.9800 . ?
C12 H12B 0.9800 . ?
C12 H12C 0.9800 . ?
C7 H7A 0.9800 . ?
C7 H7B 0.9800 . ?
C7 H7C 0.9800 . ?
C8 H8A 0.9800 . ?
C8 H8B 0.9800 . ?
C8 H8C 0.9800 . ?
C11 H11A 0.9800 . ?
C11 H11B 0.9800 . ?
C11 H11C 0.9800 . ?
C10 H10A 0.9800 . ?
C10 H10B 0.9800 . ?
C10 H10C 0.9800 . ?
C18 H18 0.9500 . ?
C18 C17 1.3888(19) . ?
C17 H17 0.9500 . ?
C17 C16 1.380(3) . ?
C14 H14 0.9500 . ?
C14 C15 1.394(2) . ?
C16 H16 0.9500 . ?
C16 C15 1.366(3) . ?
C15 H15 0.9500 . ?

loop_
_geom_torsion_atom_site_label_1
_geom_torsion_atom_site_label_2
_geom_torsion_atom_site_label_3
_geom_torsion_atom_site_label_4
_geom_torsion
_geom_torsion_site_symmetry_1
_geom_torsion_site_symmetry_2
_geom_torsion_site_symmetry_3
_geom_torsion_site_symmetry_4
_geom_torsion_publ_flag
C6 C5 C4 C3 1.02(13) . . . . ?
C6 C5 C4 C10 177.03(11) . . . . ?
C6 C1 B1 C2 -134.15(10) . . . . ?
C6 C1 B1 C3 -100.13(9) . . . . ?
C6 C1 B1 C13 118.39(13) . . . . ?
C5 C6 C1 C2 56.13(12) . . . . ?
C5 C6 C1 C7 -133.47(12) . . . . ?
C5 C6 C1 B1 100.76(10) . . . . ?
C5 C6 B1 C2 -77.48(9) . . . . ?
C5 C6 B1 C3 -26.23(11) . . . . ?
C5 C6 B1 C1 -108.02(10) . . . . ?
C5 C6 B1 C13 146.23(12) . . . . ?
C2 C3 C4 C5 55.70(13) . . . . ?
C2 C3 C4 C10 -120.61(12) . . . . ?
C2 C3 B1 C6 -81.16(9) . . . . ?
C2 C3 B1 C1 -30.13(7) . . . . ?
C2 C3 B1 C13 106.45(14) . . . . ?
C2 C1 B1 C6 134.15(10) . . . . ?
C2 C1 B1 C3 34.01(8) . . . . ?
C2 C1 B1 C13 -107.46(13) . . . . ?
C3 C2 C1 C6 0.41(13) . . . . ?
C3 C2 C1 C7 -169.85(11) . . . . ?
C3 C2 C1 B1 -39.61(9) . . . . ?
C3 C2 B1 C6 100.51(9) . . . . ?
C3 C2 B1 C1 134.84(10) . . . . ?
C3 C2 B1 C13 -118.97(13) . . . . ?
C1 C6 C5 C4 -57.74(13) . . . . ?
C1 C6 C5 C11 116.01(12) . . . . ?
C1 C6 B1 C2 30.54(7) . . . . ?
C1 C6 B1 C3 81.79(9) . . . . ?
C1 C6 B1 C13 -105.75(14) . . . . ?
C1 C2 C3 C4 -56.07(13) . . . . ?
C1 C2 C3 C9 164.14(10) . . . . ?
C1 C2 C3 B1 44.38(10) . . . . ?
C1 C2 B1 C6 -34.33(8) . . . . ?
C1 C2 B1 C3 -134.84(10) . . . . ?
C1 C2 B1 C13 106.18(13) . . . . ?
C4 C3 B1 C6 26.69(11) . . . . ?
C4 C3 B1 C2 107.86(10) . . . . ?
C4 C3 B1 C1 77.73(9) . . . . ?
C4 C3 B1 C13 -145.70(12) . . . . ?
C13 C18 C17 C16 0.8(2) . . . . ?
C13 C14 C15 C16 0.5(3) . . . . ?
C9 C3 C4 C5 -165.67(11) . . . . ?
C9 C3 C4 C10 18.01(16) . . . . ?
C9 C3 B1 C6 170.38(11) . . . . ?
C9 C3 B1 C2 -108.46(13) . . . . ?
C9 C3 B1 C1 -138.59(11) . . . . ?
C9 C3 B1 C13 -2.0(2) . . . . ?
C12 C6 C5 C4 160.28(11) . . . . ?
C12 C6 C5 C11 -25.97(16) . . . . ?
C12 C6 C1 C2 -161.73(11) . . . . ?
C12 C6 C1 C7 8.68(17) . . . . ?
C12 C6 C1 B1 -117.09(12) . . . . ?
C12 C6 B1 C2 141.85(11) . . . . ?
C12 C6 B1 C3 -166.90(10) . . . . ?
C12 C6 B1 C1 111.31(12) . . . . ?
C12 C6 B1 C13 5.56(19) . . . . ?
C7 C1 B1 C6 -107.83(16) . . . . ?
C7 C1 B1 C2 118.02(16) . . . . ?
C7 C1 B1 C3 152.03(14) . . . . ?
C7 C1 B1 C13 10.6(2) . . . . ?
C8 C2 C3 C4 136.66(11) . . . . ?
C8 C2 C3 C9 -3.13(16) . . . . ?
C8 C2 C3 B1 -122.89(12) . . . . ?
C8 C2 C1 C6 167.47(11) . . . . ?
C8 C2 C1 C7 -2.79(19) . . . . ?
C8 C2 C1 B1 127.44(12) . . . . ?
C8 C2 B1 C6 -151.86(13) . . . . ?
C8 C2 B1 C3 107.62(15) . . . . ?
C8 C2 B1 C1 -117.54(15) . . . . ?
C8 C2 B1 C13 -11.4(2) . . . . ?
C11 C5 C4 C3 -172.13(11) . . . . ?
C11 C5 C4 C10 3.9(2) . . . . ?
C18 C13 C14 C15 -0.1(2) . . . . ?
C18 C13 B1 C6 -121.74(14) . . . . ?
C18 C13 B1 C2 115.90(13) . . . . ?
C18 C13 B1 C3 48.18(19) . . . . ?
C18 C13 B1 C1 171.56(11) . . . . ?
C18 C17 C16 C15 -0.5(2) . . . . ?
C17 C16 C15 C14 -0.2(3) . . . . ?
C14 C13 C18 C17 -0.5(2) . . . . ?
C14 C13 B1 C6 54.68(19) . . . . ?
C14 C13 B1 C2 -67.68(17) . . . . ?
C14 C13 B1 C3 -135.40(15) . . . . ?
C14 C13 B1 C1 -12.02(19) . . . . ?
B1 C6 C5 C4 17.72(13) . . . . ?
B1 C6 C5 C11 -168.54(10) . . . . ?
B1 C6 C1 C2 -44.64(10) . . . . ?
B1 C6 C1 C7 125.77(12) . . . . ?
B1 C2 C3 C4 -100.45(10) . . . . ?
B1 C2 C3 C9 119.76(11) . . . . ?
B1 C2 C1 C6 40.02(9) . . . . ?
B1 C2 C1 C7 -130.24(13) . . . . ?
B1 C3 C4 C5 -19.38(13) . . . . ?
B1 C3 C4 C10 164.30(10) . . . . ?
B1 C13 C18 C17 176.14(12) . . . . ?
B1 C13 C14 C15 -176.65(14) . . . . ?
